data_4503901
loop_
_publ_author_name
'Chen, Lianqing'
'Yang, Chuluo'
'Li, Ming'
'Qin, Jingui'
'Gao, Jia'
'You, Han'
'Ma, Dongge'

_publ_section_title
;
 Supramolecular Architectures, Photophysics, and Electroluminescence of
 1,3,4-Oxadiazole-Based Iridium(III) Complexes:&#x00A0; From \m-Dichloro
 Bridged Dimer to Mononuclear Complexes
;
_journal_issue 1
_journal_name_full 'Crystal Growth &amp; Design'
_journal_page_first 39
_journal_paper_doi 10.1021/cg060323s
_journal_volume 7
_journal_year 2007
_chemical_formula_moiety 'C66 H56 Cl6 Ir2 N8 O12'
_chemical_formula_sum 'C66 H56 Cl6 Ir2 N8 O12'
_chemical_formula_weight 1750.29
_chemical_name_systematic
; 
Tetrakis[2,5-bis(4-methoxyphenyl)-1,3,4-oxadiazole-C~2~,N](u-dichloro)
diiridium (III) dichloromethane solvate 
;
_space_group_IT_number 15
_symmetry_cell_setting monoclinic
_symmetry_space_group_name_Hall '-C 2yc'
_symmetry_space_group_name_H-M 'C 1 2/c 1'
_atom_sites_solution_hydrogens geom
_atom_sites_solution_primary direct
_atom_sites_solution_secondary difmap
_audit_creation_method SHELXL-97
_cell_angle_alpha 90.00
_cell_angle_beta 98.423(2)
_cell_angle_gamma 90.00
_cell_formula_units_Z 4
_cell_length_a 11.5352(10)
_cell_length_b 23.390(2)
_cell_length_c 25.239(2)
_cell_measurement_reflns_used 3335
_cell_measurement_temperature 292(2)
_cell_measurement_theta_max 20.42
_cell_measurement_theta_min 2.24
_cell_volume 6736.2(10)
_computing_cell_refinement 'Bruker SMART'
_computing_data_collection 'Bruker SMART'
_computing_data_reduction 'Bruker SAINT'
_computing_molecular_graphics 'Bruker SHELXTL'
_computing_publication_material 'Bruker SHELXTL'
_computing_structure_refinement 'SHELXL-97 (Sheldrick, 1997)'
_computing_structure_solution 'SHELXS-97 (Sheldrick, 1990)'
_diffrn_ambient_temperature 292(2)
_diffrn_measured_fraction_theta_full 0.986
_diffrn_measured_fraction_theta_max 0.986
_diffrn_measurement_device_type 'CCD area detector'
_diffrn_measurement_method 'phi and omega scans'
_diffrn_radiation_monochromator graphite
_diffrn_radiation_source 'fine-focus sealed tube'
_diffrn_radiation_type MoK\a
_diffrn_radiation_wavelength 0.71073
_diffrn_reflns_av_R_equivalents 0.0564
_diffrn_reflns_av_sigmaI/netI 0.0727
_diffrn_reflns_limit_h_max 14
_diffrn_reflns_limit_h_min -13
_diffrn_reflns_limit_k_max 28
_diffrn_reflns_limit_k_min -28
_diffrn_reflns_limit_l_max 23
_diffrn_reflns_limit_l_min -31
_diffrn_reflns_number 17436
_diffrn_reflns_theta_full 26.00
_diffrn_reflns_theta_max 26.00
_diffrn_reflns_theta_min 1.63
_exptl_absorpt_coefficient_mu 4.252
_exptl_absorpt_correction_T_max 0.8483
_exptl_absorpt_correction_T_min 0.3823
_exptl_absorpt_correction_type multi-scan
_exptl_absorpt_process_details 'SADABS,Sheldric, 2001'
_exptl_crystal_colour yellow
_exptl_crystal_density_diffrn 1.726
_exptl_crystal_density_method 'not measured'
_exptl_crystal_description plate
_exptl_crystal_F_000 3440
_exptl_crystal_size_max 0.28
_exptl_crystal_size_mid 0.20
_exptl_crystal_size_min 0.04
_refine_diff_density_max 1.843
_refine_diff_density_min -0.694
_refine_diff_density_rms 0.137
_refine_ls_extinction_method none
_refine_ls_goodness_of_fit_ref 1.018
_refine_ls_hydrogen_treatment constr
_refine_ls_matrix_type full
_refine_ls_number_parameters 437
_refine_ls_number_reflns 6526
_refine_ls_number_restraints 26
_refine_ls_restrained_S_all 1.027
_refine_ls_R_factor_all 0.0711
_refine_ls_R_factor_gt 0.0467
_refine_ls_shift/su_max 0.000
_refine_ls_shift/su_mean 0.000
_refine_ls_structure_factor_coef Fsqd
_refine_ls_weighting_details 'calc w=1/[\s^2^(Fo^2^)+(0.0589P)^2^+0.0000P] where P=(Fo^2^+2Fc^2^)/3'
_refine_ls_weighting_scheme calc
_refine_ls_wR_factor_gt 0.1113
_refine_ls_wR_factor_ref 0.1238
_reflns_number_gt 4696
_reflns_number_total 6526
_reflns_threshold_expression >2sigma(I)
_cod_data_source_file cg060323ssi20060601_020341.cif
_cod_data_source_block dimer
_cod_depositor_comments
;
The following automatic conversions were performed:

'_symmetry_cell_setting' value 'Monoclinic' changed to 'monoclinic'
according to /home/saulius/struct/CIF-dictionaries/cif_core.dic
dictionary named 'cif_core.dic' version 2.4.1 from 2010-06-29.

Automatic conversion script
Id: cif_fix_values 1715 2011-07-08 13:25:40Z adriana 
;
_cod_original_cell_volume 6736.4(10)
_cod_original_sg_symbol_Hall -C2yc
_cod_original_sg_symbol_H-M C2/c
_cod_database_code 4503901

loop_
_symmetry_equiv_pos_as_xyz
'x, y, z'
'-x, y, -z+1/2'
'x+1/2, y+1/2, z'
'-x+1/2, y+1/2, -z+1/2'
'-x, -y, -z'
'x, -y, z-1/2'
'-x+1/2, -y+1/2, -z'
'x+1/2, -y+1/2, z-1/2'

loop_
_atom_site_label
_atom_site_type_symbol
_atom_site_fract_x
_atom_site_fract_y
_atom_site_fract_z
_atom_site_U_iso_or_equiv
_atom_site_adp_type
_atom_site_occupancy
_atom_site_symmetry_multiplicity
_atom_site_calc_flag
_atom_site_refinement_flags
_atom_site_disorder_assembly
_atom_site_disorder_group
Ir1 Ir 1.0000 0.059116(16) 0.2500 0.03952(14) Uani 1 2 d S . .
Ir2 Ir 1.0000 0.217624(15) 0.2500 0.03821(14) Uani 1 2 d S . .
N1 N 0.7310(6) 0.0695(3) 0.1952(3) 0.0527(18) Uani 1 1 d . A .
N2 N 0.8471(5) 0.0495(2) 0.1986(3) 0.0451(15) Uani 1 1 d . A .
N3 N 0.7632(6) 0.2033(2) 0.1674(2) 0.0477(16) Uani 1 1 d . . .
N4 N 0.8321(5) 0.2262(2) 0.2119(2) 0.0424(15) Uani 1 1 d . . .
Cl1 Cl 0.6639(3) 0.40657(17) 0.94598(16) 0.1370(14) Uani 1 1 d . . .
Cl2 Cl 0.5944(4) 0.30336(17) 0.99093(17) 0.1555(15) Uani 1 1 d . . .
O1 O 0.1878(8) 0.0521(5) 0.0861(5) 0.088(3) Uani 0.623(9) 1 d PD A 1
O2 O 0.7436(5) 0.0006(2) 0.1354(2) 0.0607(15) Uani 1 1 d . A .
O3 O 1.2747(6) -0.1028(3) 0.1722(3) 0.0795(19) Uani 1 1 d . A .
O4 O 0.2343(6) 0.1865(3) 0.0355(3) 0.088(2) Uani 1 1 d . . .
O5 O 0.6579(4) 0.2637(2) 0.2094(2) 0.0509(13) Uani 1 1 d . . .
O6 O 1.0094(6) 0.3657(2) 0.0812(2) 0.0652(16) Uani 1 1 d . . .
O1' O 0.2224(13) 0.0328(9) 0.0464(7) 0.088(3) Uani 0.377(9) 1 d PD A 2
Cl3 Cl 1.06422(17) 0.13871(7) 0.19509(8) 0.0442(4) Uani 1 1 d . . .
C1 C 0.1390(15) 0.0175(10) 0.0404(8) 0.118(8) Uani 0.623(9) 1 d PD A 1
H1A H 0.1801 0.0254 0.0107 0.176 Uiso 0.623(9) 1 calc PR A 1
H1B H 0.0575 0.0265 0.0306 0.176 Uiso 0.623(9) 1 calc PR A 1
H1C H 0.1472 -0.0222 0.0496 0.176 Uiso 0.623(9) 1 calc PR A 1
C2 C 0.3150(11) 0.0428(5) 0.0939(6) 0.106(4) Uani 1 1 d DU . .
C3 C 0.3867(11) 0.0122(5) 0.0673(6) 0.113(4) Uani 1 1 d U A .
H3 H 0.3585 -0.0073 0.0359 0.136 Uiso 1 1 calc R . .
C4 C 0.5075(10) 0.0111(4) 0.0892(5) 0.097(3) Uani 1 1 d U . .
H4 H 0.5596 -0.0099 0.0721 0.117 Uiso 1 1 calc R A .
C5 C 0.5493(8) 0.0411(3) 0.1363(4) 0.068(3) Uani 1 1 d . A .
C6 C 0.4716(8) 0.0711(4) 0.1606(5) 0.088(4) Uani 1 1 d . . .
H6 H 0.4982 0.0916 0.1915 0.106 Uiso 1 1 calc R A .
C7 C 0.3517(10) 0.0719(5) 0.1400(6) 0.101(4) Uani 1 1 d U A .
H7 H 0.2986 0.0919 0.1575 0.122 Uiso 1 1 calc R . .
C8 C 0.6732(7) 0.0395(3) 0.1576(4) 0.060(2) Uani 1 1 d . . .
C9 C 0.8505(7) 0.0093(3) 0.1630(3) 0.052(2) Uani 1 1 d . . .
C10 C 0.9567(7) -0.0216(3) 0.1621(3) 0.051(2) Uani 1 1 d . A .
C11 C 0.9737(8) -0.0665(4) 0.1277(4) 0.070(3) Uani 1 1 d . . .
H11 H 0.9130 -0.0778 0.1014 0.084 Uiso 1 1 calc R A .
C12 C 1.0804(8) -0.0940(4) 0.1325(4) 0.075(3) Uani 1 1 d . A .
H12 H 1.0919 -0.1249 0.1106 0.090 Uiso 1 1 calc R . .
C13 C 1.1702(8) -0.0744(4) 0.1709(4) 0.064(2) Uani 1 1 d . . .
C14 C 1.1545(7) -0.0300(3) 0.2051(3) 0.055(2) Uani 1 1 d . A .
H14 H 1.2164 -0.0182 0.2306 0.067 Uiso 1 1 calc R . .
C15 C 1.0458(6) -0.0027(3) 0.2018(3) 0.0409(17) Uani 1 1 d . . .
C16 C 1.3720(8) -0.0816(4) 0.2070(4) 0.081(3) Uani 1 1 d . . .
H16A H 1.3874 -0.0429 0.1973 0.121 Uiso 1 1 calc R A .
H16B H 1.4393 -0.1048 0.2042 0.121 Uiso 1 1 calc R . .
H16C H 1.3554 -0.0825 0.2432 0.121 Uiso 1 1 calc R . .
C17 C 0.2299(10) 0.1626(5) -0.0150(4) 0.106(4) Uani 1 1 d . . .
H17A H 0.2705 0.1869 -0.0368 0.158 Uiso 1 1 calc R . .
H17B H 0.1497 0.1586 -0.0312 0.158 Uiso 1 1 calc R . .
H17C H 0.2665 0.1256 -0.0119 0.158 Uiso 1 1 calc R . .
C18 C 0.3448(8) 0.1953(4) 0.0659(4) 0.062(2) Uani 1 1 d . . .
C19 C 0.3415(9) 0.2224(4) 0.1135(4) 0.074(3) Uani 1 1 d . . .
H19 H 0.2706 0.2330 0.1240 0.089 Uiso 1 1 calc R . .
C20 C 0.4455(8) 0.2336(4) 0.1451(4) 0.067(3) Uani 1 1 d . . .
H20 H 0.4448 0.2538 0.1768 0.081 Uiso 1 1 calc R . .
C21 C 0.5524(7) 0.2158(3) 0.1316(3) 0.053(2) Uani 1 1 d . . .
C22 C 0.5507(8) 0.1880(4) 0.0836(4) 0.063(2) Uani 1 1 d . . .
H22 H 0.6209 0.1757 0.0735 0.076 Uiso 1 1 calc R . .
C23 C 0.4477(8) 0.1780(4) 0.0502(3) 0.063(2) Uani 1 1 d . . .
H23 H 0.4478 0.1597 0.0175 0.075 Uiso 1 1 calc R . .
C24 C 0.6622(7) 0.2255(3) 0.1675(3) 0.050(2) Uani 1 1 d . . .
C25 C 0.7693(6) 0.2618(3) 0.2347(3) 0.0437(18) Uani 1 1 d . . .
C26 C 0.8901(9) 0.3539(4) 0.0615(4) 0.072(3) Uani 1 1 d . . .
H26A H 0.8802 0.3135 0.0555 0.108 Uiso 1 1 calc R . .
H26B H 0.8677 0.3739 0.0284 0.108 Uiso 1 1 calc R . .
H26C H 0.8419 0.3662 0.0873 0.108 Uiso 1 1 calc R . .
C27 C 1.0621(8) 0.3397(3) 0.1275(3) 0.052(2) Uani 1 1 d . . .
C28 C 1.0031(7) 0.3005(3) 0.1561(3) 0.0454(18) Uani 1 1 d . . .
H28 H 0.9256 0.2908 0.1439 0.054 Uiso 1 1 calc R . .
C29 C 1.0622(6) 0.2758(3) 0.2033(3) 0.0397(17) Uani 1 1 d . . .
C30 C 1.1810(6) 0.2919(3) 0.2187(3) 0.0441(18) Uani 1 1 d . . .
C31 C 1.2351(7) 0.3323(3) 0.1902(3) 0.054(2) Uani 1 1 d . . .
H31 H 1.3122 0.3430 0.2021 0.064 Uiso 1 1 calc R . .
C32 C 1.1758(8) 0.3563(3) 0.1449(4) 0.060(2) Uani 1 1 d . . .
H32 H 1.2118 0.3836 0.1260 0.073 Uiso 1 1 calc R . .
C33 C 0.5878(15) 0.3418(7) 0.9344(5) 0.153(6) Uani 1 1 d . . .
H33A H 0.5065 0.3496 0.9204 0.183 Uiso 1 1 calc R . .
H33B H 0.6213 0.3199 0.9078 0.183 Uiso 1 1 calc R . .
C1' C 0.128(2) 0.0545(18) 0.0716(14) 0.118(8) Uani 0.377(9) 1 d PD A 2
H1F H 0.1089 0.0276 0.0978 0.176 Uiso 0.377(9) 1 calc PR A 2
H1E H 0.0600 0.0604 0.0450 0.176 Uiso 0.377(9) 1 calc PR A 2
H1D H 0.1503 0.0902 0.0888 0.176 Uiso 0.377(9) 1 calc PR A 2

loop_
_atom_site_aniso_label
_atom_site_aniso_U_11
_atom_site_aniso_U_22
_atom_site_aniso_U_33
_atom_site_aniso_U_23
_atom_site_aniso_U_13
_atom_site_aniso_U_12
Ir1 0.0377(2) 0.0362(2) 0.0443(3) 0.000 0.00478(19) 0.000
Ir2 0.0423(3) 0.0350(2) 0.0379(3) 0.000 0.00792(19) 0.000
N1 0.040(4) 0.050(4) 0.065(5) 0.014(3) 0.000(4) 0.004(3)
N2 0.036(3) 0.047(4) 0.051(4) 0.004(3) -0.001(3) -0.001(3)
N3 0.057(4) 0.045(4) 0.040(4) -0.004(3) 0.001(3) 0.002(3)
N4 0.043(4) 0.038(3) 0.047(4) -0.004(3) 0.008(3) -0.003(3)
Cl1 0.126(3) 0.137(3) 0.143(3) 0.054(3) 0.004(3) -0.006(2)
Cl2 0.209(4) 0.110(3) 0.140(4) 0.014(2) 0.001(3) -0.013(3)
O1 0.033(5) 0.106(8) 0.116(11) 0.004(7) -0.016(6) 0.005(5)
O2 0.056(3) 0.055(3) 0.066(4) -0.003(3) -0.012(3) -0.012(3)
O3 0.074(4) 0.072(4) 0.092(5) -0.038(4) 0.013(4) 0.013(3)
O4 0.084(5) 0.105(5) 0.065(5) -0.017(4) -0.018(4) -0.012(4)
O5 0.051(3) 0.054(3) 0.046(3) -0.009(3) 0.003(3) 0.009(3)
O6 0.083(5) 0.066(4) 0.048(4) 0.015(3) 0.014(3) 0.001(3)
O1' 0.033(5) 0.106(8) 0.116(11) 0.004(7) -0.016(6) 0.005(5)
Cl3 0.0490(11) 0.0407(9) 0.0453(11) -0.0021(8) 0.0148(9) -0.0001(8)
C1 0.042(8) 0.19(2) 0.109(19) 0.007(13) -0.035(11) -0.025(12)
C2 0.091(7) 0.090(7) 0.130(8) 0.035(6) -0.010(7) -0.019(6)
C3 0.102(7) 0.089(7) 0.133(8) -0.002(6) -0.034(7) -0.016(6)
C4 0.083(6) 0.071(6) 0.125(7) 0.002(6) -0.030(6) -0.008(5)
C5 0.052(5) 0.047(5) 0.095(8) 0.023(5) -0.019(5) -0.011(4)
C6 0.042(5) 0.079(7) 0.138(11) 0.035(7) -0.004(6) 0.007(5)
C7 0.073(6) 0.105(7) 0.125(8) 0.038(6) 0.009(6) 0.001(5)
C8 0.045(5) 0.042(4) 0.087(7) 0.008(4) -0.010(5) -0.007(4)
C9 0.053(5) 0.046(4) 0.051(5) -0.002(4) -0.005(4) -0.018(4)
C10 0.045(5) 0.045(4) 0.060(5) -0.003(4) -0.005(4) -0.004(3)
C11 0.068(6) 0.070(6) 0.069(7) -0.029(5) 0.006(5) -0.024(5)
C12 0.060(6) 0.070(6) 0.096(8) -0.038(6) 0.016(6) -0.005(5)
C13 0.066(6) 0.055(5) 0.074(7) -0.023(5) 0.024(5) -0.003(4)
C14 0.057(5) 0.042(4) 0.069(6) -0.015(4) 0.015(4) -0.007(4)
C15 0.043(4) 0.037(4) 0.044(4) -0.004(3) 0.011(3) -0.007(3)
C16 0.065(6) 0.073(6) 0.107(9) -0.016(6) 0.023(6) 0.007(5)
C17 0.105(9) 0.119(9) 0.083(8) -0.020(7) -0.018(7) -0.009(8)
C18 0.057(6) 0.074(6) 0.052(6) -0.008(5) 0.000(5) 0.000(5)
C19 0.059(6) 0.089(7) 0.068(7) -0.024(5) -0.009(5) 0.012(5)
C20 0.053(6) 0.076(6) 0.069(7) -0.017(5) -0.004(5) 0.013(5)
C21 0.057(5) 0.049(5) 0.054(6) 0.000(4) 0.008(4) -0.003(4)
C22 0.059(6) 0.073(6) 0.057(6) -0.008(5) 0.005(5) -0.002(5)
C23 0.078(7) 0.067(6) 0.042(5) -0.008(4) 0.007(5) -0.005(5)
C24 0.050(5) 0.052(5) 0.048(5) 0.003(4) 0.009(4) 0.009(4)
C25 0.048(5) 0.034(4) 0.049(5) -0.006(3) 0.007(4) 0.002(3)
C26 0.072(7) 0.081(7) 0.060(6) 0.010(5) 0.001(5) 0.017(5)
C27 0.072(6) 0.043(4) 0.043(5) 0.007(4) 0.018(4) 0.012(4)
C28 0.058(5) 0.038(4) 0.042(5) -0.002(3) 0.012(4) -0.001(3)
C29 0.039(4) 0.036(4) 0.045(5) -0.008(3) 0.010(3) -0.002(3)
C30 0.050(5) 0.033(4) 0.050(5) 0.000(3) 0.009(4) 0.000(3)
C31 0.058(5) 0.040(4) 0.065(6) 0.003(4) 0.016(5) -0.002(4)
C32 0.066(6) 0.050(5) 0.069(6) 0.007(4) 0.021(5) -0.005(4)
C33 0.187(16) 0.200(16) 0.075(9) -0.034(10) 0.030(10) -0.074(13)
C1' 0.042(8) 0.19(2) 0.109(19) 0.007(13) -0.035(11) -0.025(12)

loop_
_atom_type_symbol
_atom_type_description
_atom_type_scat_dispersion_real
_atom_type_scat_dispersion_imag
_atom_type_scat_source
C C 0.0033 0.0016 'International Tables Vol C Tables 4.2.6.8 and 6.1.1.4'
H H 0.0000 0.0000 'International Tables Vol C Tables 4.2.6.8 and 6.1.1.4'
N N 0.0061 0.0033 'International Tables Vol C Tables 4.2.6.8 and 6.1.1.4'
O O 0.0106 0.0060 'International Tables Vol C Tables 4.2.6.8 and 6.1.1.4'
Ir Ir -1.4442 7.9887 'International Tables Vol C Tables 4.2.6.8 and 6.1.1.4'
Cl Cl 0.1484 0.1585 'International Tables Vol C Tables 4.2.6.8 and 6.1.1.4'

loop_
_geom_angle_atom_site_label_1
_geom_angle_atom_site_label_2
_geom_angle_atom_site_label_3
_geom_angle
_geom_angle_site_symmetry_1
_geom_angle_site_symmetry_3
C15 Ir1 C15 87.9(4) . 2_755
C15 Ir1 N2 79.4(3) . .
C15 Ir1 N2 91.5(3) 2_755 .
C15 Ir1 N2 91.5(3) . 2_755
C15 Ir1 N2 79.4(3) 2_755 2_755
N2 Ir1 N2 167.4(3) . 2_755
C15 Ir1 Cl3 176.4(2) . 2_755
C15 Ir1 Cl3 94.3(2) 2_755 2_755
N2 Ir1 Cl3 97.80(18) . 2_755
N2 Ir1 Cl3 91.60(17) 2_755 2_755
C15 Ir1 Cl3 94.3(2) . .
C15 Ir1 Cl3 176.4(2) 2_755 .
N2 Ir1 Cl3 91.61(17) . .
N2 Ir1 Cl3 97.80(18) 2_755 .
Cl3 Ir1 Cl3 83.59(8) 2_755 .
C29 Ir2 C29 94.3(4) 2_755 .
C29 Ir2 N4 79.2(3) 2_755 .
C29 Ir2 N4 93.0(3) . .
C29 Ir2 N4 93.0(3) 2_755 2_755
C29 Ir2 N4 79.2(3) . 2_755
N4 Ir2 N4 168.7(3) . 2_755
C29 Ir2 Cl3 174.54(19) 2_755 .
C29 Ir2 Cl3 90.86(19) . .
N4 Ir2 Cl3 98.63(17) . .
N4 Ir2 Cl3 89.76(16) 2_755 .
C29 Ir2 Cl3 90.86(19) 2_755 2_755
C29 Ir2 Cl3 174.54(19) . 2_755
N4 Ir2 Cl3 89.76(16) . 2_755
N4 Ir2 Cl3 98.63(17) 2_755 2_755
Cl3 Ir2 Cl3 84.08(8) . 2_755
C8 N1 N2 104.5(7) . .
C9 N2 N1 108.7(6) . .
C9 N2 Ir1 114.0(5) . .
N1 N2 Ir1 136.6(5) . .
C24 N3 N4 104.8(6) . .
C25 N4 N3 108.5(6) . .
C25 N4 Ir2 114.2(5) . .
N3 N4 Ir2 137.4(5) . .
C1 O1 C2 106.7(12) . .
C9 O2 C8 103.8(6) . .
C13 O3 C16 117.4(7) . .
C17 O4 C18 118.0(8) . .
C25 O5 C24 101.6(6) . .
C27 O6 C26 119.8(7) . .
C1' O1' C2 95.1(17) . .
Ir2 Cl3 Ir1 96.16(6) . .
C3 C2 C7 123.9(13) . .
C3 C2 O1 133.4(13) . .
C7 C2 O1 102.6(13) . .
C3 C2 O1' 86.3(12) . .
C7 C2 O1' 148.8(14) . .
O1 C2 O1' 48.4(9) . .
C2 C3 C4 117.0(12) . .
C2 C3 H3 121.5 . .
C4 C3 H3 121.5 . .
C5 C4 C3 121.0(12) . .
C5 C4 H4 119.5 . .
C3 C4 H4 119.5 . .
C6 C5 C4 118.4(9) . .
C6 C5 C8 121.9(10) . .
C4 C5 C8 119.8(10) . .
C5 C6 C7 121.5(12) . .
C5 C6 H6 119.3 . .
C7 C6 H6 119.3 . .
C2 C7 C6 118.3(13) . .
C2 C7 H7 120.9 . .
C6 C7 H7 120.9 . .
N1 C8 O2 112.6(7) . .
N1 C8 C5 129.4(9) . .
O2 C8 C5 118.0(8) . .
N2 C9 O2 110.4(7) . .
N2 C9 C10 119.2(7) . .
O2 C9 C10 130.0(7) . .
C11 C10 C15 121.9(7) . .
C11 C10 C9 126.2(7) . .
C15 C10 C9 111.9(7) . .
C12 C11 C10 120.1(8) . .
C12 C11 H11 119.9 . .
C10 C11 H11 119.9 . .
C11 C12 C13 118.1(8) . .
C11 C12 H12 120.9 . .
C13 C12 H12 120.9 . .
O3 C13 C14 123.1(8) . .
O3 C13 C12 114.7(7) . .
C14 C13 C12 122.2(8) . .
C13 C14 C15 120.3(8) . .
C13 C14 H14 119.8 . .
C15 C14 H14 119.8 . .
C10 C15 C14 117.2(7) . .
C10 C15 Ir1 115.5(5) . .
C14 C15 Ir1 127.2(6) . .
O3 C16 H16A 109.5 . .
O3 C16 H16B 109.5 . .
H16A C16 H16B 109.5 . .
O3 C16 H16C 109.5 . .
H16A C16 H16C 109.5 . .
H16B C16 H16C 109.5 . .
O4 C17 H17A 109.5 . .
O4 C17 H17B 109.5 . .
H17A C17 H17B 109.5 . .
O4 C17 H17C 109.5 . .
H17A C17 H17C 109.5 . .
H17B C17 H17C 109.5 . .
C19 C18 C23 122.2(9) . .
C19 C18 O4 114.1(8) . .
C23 C18 O4 123.7(8) . .
C18 C19 C20 117.9(9) . .
C18 C19 H19 121.1 . .
C20 C19 H19 121.1 . .
C19 C20 C21 122.3(9) . .
C19 C20 H20 118.9 . .
C21 C20 H20 118.9 . .
C22 C21 C20 117.4(8) . .
C22 C21 C24 121.2(8) . .
C20 C21 C24 121.4(8) . .
C23 C22 C21 121.4(8) . .
C23 C22 H22 119.3 . .
C21 C22 H22 119.3 . .
C18 C23 C22 118.8(8) . .
C18 C23 H23 120.6 . .
C22 C23 H23 120.6 . .
N3 C24 O5 113.5(7) . .
N3 C24 C21 130.0(8) . .
O5 C24 C21 116.5(7) . .
N4 C25 O5 111.6(6) . .
N4 C25 C30 120.2(7) . 2_755
O5 C25 C30 128.1(6) . 2_755
O6 C26 H26A 109.5 . .
O6 C26 H26B 109.5 . .
H26A C26 H26B 109.5 . .
O6 C26 H26C 109.5 . .
H26A C26 H26C 109.5 . .
H26B C26 H26C 109.5 . .
O6 C27 C32 115.4(7) . .
O6 C27 C28 122.6(8) . .
C32 C27 C28 122.0(8) . .
C27 C28 C29 119.5(7) . .
C27 C28 H28 120.2 . .
C29 C28 H28 120.2 . .
C28 C29 C30 116.9(7) . .
C28 C29 Ir2 127.3(5) . .
C30 C29 Ir2 115.7(5) . .
C31 C30 C29 121.8(7) . .
C31 C30 C25 127.5(7) . 2_755
C29 C30 C25 110.7(6) . 2_755
C32 C31 C30 120.4(8) . .
C32 C31 H31 119.8 . .
C30 C31 H31 119.8 . .
C31 C32 C27 119.3(8) . .
C31 C32 H32 120.3 . .
C27 C32 H32 120.3 . .
Cl2 C33 Cl1 111.3(7) . .
Cl2 C33 H33A 109.4 . .
Cl1 C33 H33A 109.4 . .
Cl2 C33 H33B 109.4 . .
Cl1 C33 H33B 109.4 . .
H33A C33 H33B 108.0 . .
O1' C1' H1F 109.5 . .
O1' C1' H1E 109.5 . .
H1F C1' H1E 109.5 . .
O1' C1' H1D 109.5 . .
H1F C1' H1D 109.5 . .
H1E C1' H1D 109.5 . .

loop_
_geom_bond_atom_site_label_1
_geom_bond_atom_site_label_2
_geom_bond_distance
_geom_bond_site_symmetry_2
Ir1 C15 2.010(7) .
Ir1 C15 2.010(7) 2_755
Ir1 N2 2.043(6) .
Ir1 N2 2.043(6) 2_755
Ir1 Cl3 2.4973(18) 2_755
Ir1 Cl3 2.4973(18) .
Ir2 C29 2.001(7) 2_755
Ir2 C29 2.001(7) .
Ir2 N4 2.042(6) .
Ir2 N4 2.042(6) 2_755
Ir2 Cl3 2.4854(17) .
Ir2 Cl3 2.4855(17) 2_755
N1 C8 1.285(10) .
N1 N2 1.409(8) .
N2 C9 1.306(9) .
N3 C24 1.276(9) .
N3 N4 1.385(8) .
N4 C25 1.292(8) .
Cl1 C33 1.753(14) .
Cl2 C33 1.679(14) .
O1 C1 1.454(16) .
O1 C2 1.468(14) .
O2 C9 1.339(8) .
O2 C8 1.389(10) .
O3 C13 1.372(10) .
O3 C16 1.410(10) .
O4 C17 1.388(12) .
O4 C18 1.404(10) .
O5 C25 1.349(8) .
O5 C24 1.389(9) .
O6 C27 1.376(9) .
O6 C26 1.419(11) .
O1' C1' 1.44(2) .
O1' C2 1.504(17) .
C1 H1A 0.9600 .
C1 H1B 0.9600 .
C1 H1C 0.9600 .
C2 C3 1.344(17) .
C2 C7 1.363(17) .
C3 C4 1.423(14) .
C3 H3 0.9300 .
C4 C5 1.404(14) .
C4 H4 0.9300 .
C5 C6 1.353(14) .
C5 C8 1.453(11) .
C6 C7 1.404(14) .
C6 H6 0.9300 .
C7 H7 0.9300 .
C9 C10 1.425(10) .
C10 C11 1.395(11) .
C10 C15 1.397(10) .
C11 C12 1.379(12) .
C11 H11 0.9300 .
C12 C13 1.390(12) .
C12 H12 0.9300 .
C13 C14 1.378(11) .
C14 C15 1.398(10) .
C14 H14 0.9300 .
C16 H16A 0.9600 .
C16 H16B 0.9600 .
C16 H16C 0.9600 .
C17 H17A 0.9600 .
C17 H17B 0.9600 .
C17 H17C 0.9600 .
C18 C19 1.363(12) .
C18 C23 1.367(11) .
C19 C20 1.366(12) .
C19 H19 0.9300 .
C20 C21 1.390(11) .
C20 H20 0.9300 .
C21 C22 1.373(11) .
C21 C24 1.464(11) .
C22 C23 1.373(11) .
C22 H22 0.9300 .
C23 H23 0.9300 .
C25 C30 1.419(10) 2_755
C26 H26A 0.9600 .
C26 H26B 0.9600 .
C26 H26C 0.9600 .
C27 C32 1.377(12) .
C27 C28 1.405(10) .
C28 C29 1.406(10) .
C28 H28 0.9300 .
C29 C30 1.419(9) .
C30 C31 1.390(10) .
C30 C25 1.419(10) 2_755
C31 C32 1.364(11) .
C31 H31 0.9300 .
C32 H32 0.9300 .
C33 H33A 0.9700 .
C33 H33B 0.9700 .
C1' H1F 0.9600 .
C1' H1E 0.9600 .
C1' H1D 0.9600 .

loop_
_geom_hbond_atom_site_label_D
_geom_hbond_atom_site_label_H
_geom_hbond_atom_site_label_A
_geom_hbond_distance_DH
_geom_hbond_distance_HA
_geom_hbond_distance_DA
_geom_hbond_angle_DHA
_geom_hbond_site_symmetry_A
C33 H33B N3 0.97 2.53 3.460(16) 159.9 7_656
C26 H26C O3 0.96 2.49 3.420(12) 162.6 3_455

loop_
_geom_torsion_atom_site_label_1
_geom_torsion_atom_site_label_2
_geom_torsion_atom_site_label_3
_geom_torsion_atom_site_label_4
_geom_torsion
_geom_torsion_site_symmetry_1
_geom_torsion_site_symmetry_4
C8 N1 N2 C9 0.0(8) . .
C8 N1 N2 Ir1 -169.3(6) . .
C15 Ir1 N2 C9 2.4(5) . .
C15 Ir1 N2 C9 -85.2(6) 2_755 .
Cl3 Ir1 N2 C9 -179.8(5) 2_755 .
Cl3 Ir1 N2 C9 96.5(5) . .
C15 Ir1 N2 N1 171.3(7) . .
C15 Ir1 N2 N1 83.7(7) 2_755 .
N2 Ir1 N2 N1 127.0(6) 2_755 .
Cl3 Ir1 N2 N1 -10.9(7) 2_755 .
Cl3 Ir1 N2 N1 -94.6(6) . .
C24 N3 N4 C25 -1.9(8) . .
C24 N3 N4 Ir2 176.9(6) . .
C29 Ir2 N4 C25 -0.9(5) 2_755 .
C29 Ir2 N4 C25 -94.7(5) . .
Cl3 Ir2 N4 C25 174.0(5) . .
Cl3 Ir2 N4 C25 90.0(5) 2_755 .
C29 Ir2 N4 N3 -179.6(7) 2_755 .
C29 Ir2 N4 N3 86.6(7) . .
N4 Ir2 N4 N3 133.0(7) 2_755 .
Cl3 Ir2 N4 N3 -4.7(7) . .
Cl3 Ir2 N4 N3 -88.7(6) 2_755 .
C29 Ir2 Cl3 Ir1 177.9(2) . .
N4 Ir2 Cl3 Ir1 -88.85(17) . .
N4 Ir2 Cl3 Ir1 98.70(17) 2_755 .
Cl3 Ir2 Cl3 Ir1 0.0 2_755 .
C15 Ir1 Cl3 Ir2 177.1(2) . .
N2 Ir1 Cl3 Ir2 97.67(18) . .
N2 Ir1 Cl3 Ir2 -90.75(17) 2_755 .
Cl3 Ir1 Cl3 Ir2 0.0 2_755 .
C1 O1 C2 C3 3(2) . .
C1 O1 C2 C7 -174.3(13) . .
C1 O1 C2 O1' 19.1(16) . .
C1' O1' C2 C3 170(2) . .
C1' O1' C2 C7 -24(4) . .
C1' O1' C2 O1 2(2) . .
C7 C2 C3 C4 0(2) . .
O1 C2 C3 C4 -176.5(12) . .
O1' C2 C3 C4 171.1(13) . .
C2 C3 C4 C5 -0.6(17) . .
C3 C4 C5 C6 0.3(15) . .
C3 C4 C5 C8 -179.6(9) . .
C4 C5 C6 C7 0.8(14) . .
C8 C5 C6 C7 -179.3(9) . .
C3 C2 C7 C6 1.3(19) . .
O1 C2 C7 C6 178.6(10) . .
O1' C2 C7 C6 -162(2) . .
C5 C6 C7 C2 -1.6(16) . .
N2 N1 C8 O2 -0.1(9) . .
N2 N1 C8 C5 -180.0(8) . .
C9 O2 C8 N1 0.2(9) . .
C9 O2 C8 C5 -179.9(7) . .
C6 C5 C8 N1 -10.4(15) . .
C4 C5 C8 N1 169.6(9) . .
C6 C5 C8 O2 169.7(8) . .
C4 C5 C8 O2 -10.3(12) . .
N1 N2 C9 O2 0.1(8) . .
Ir1 N2 C9 O2 172.0(5) . .
N1 N2 C9 C10 -173.9(7) . .
Ir1 N2 C9 C10 -2.0(9) . .
C8 O2 C9 N2 -0.1(8) . .
C8 O2 C9 C10 173.0(8) . .
N2 C9 C10 C11 178.4(8) . .
O2 C9 C10 C11 5.7(14) . .
N2 C9 C10 C15 -0.1(11) . .
O2 C9 C10 C15 -172.8(7) . .
C15 C10 C11 C12 0.7(14) . .
C9 C10 C11 C12 -177.7(9) . .
C10 C11 C12 C13 -2.4(15) . .
C16 O3 C13 C14 -5.9(13) . .
C16 O3 C13 C12 174.4(9) . .
C11 C12 C13 O3 -178.0(9) . .
C11 C12 C13 C14 2.3(15) . .
O3 C13 C14 C15 179.9(8) . .
C12 C13 C14 C15 -0.5(14) . .
C11 C10 C15 C14 1.1(12) . .
C9 C10 C15 C14 179.7(7) . .
C11 C10 C15 Ir1 -176.4(7) . .
C9 C10 C15 Ir1 2.2(9) . .
C13 C14 C15 C10 -1.3(12) . .
C13 C14 C15 Ir1 175.9(6) . .
C15 Ir1 C15 C10 89.4(6) 2_755 .
N2 Ir1 C15 C10 -2.5(5) . .
N2 Ir1 C15 C10 168.7(6) 2_755 .
Cl3 Ir1 C15 C10 -93.3(5) . .
C15 Ir1 C15 C14 -87.8(7) 2_755 .
N2 Ir1 C15 C14 -179.7(7) . .
N2 Ir1 C15 C14 -8.5(7) 2_755 .
Cl3 Ir1 C15 C14 89.4(6) . .
C17 O4 C18 C19 175.9(10) . .
C17 O4 C18 C23 -4.8(14) . .
C23 C18 C19 C20 1.8(15) . .
O4 C18 C19 C20 -178.8(8) . .
C18 C19 C20 C21 -3.3(15) . .
C19 C20 C21 C22 2.4(14) . .
C19 C20 C21 C24 -176.6(8) . .
C20 C21 C22 C23 -0.1(13) . .
C24 C21 C22 C23 178.9(8) . .
C19 C18 C23 C22 0.3(14) . .
O4 C18 C23 C22 -179.0(8) . .
C21 C22 C23 C18 -1.2(13) . .
N4 N3 C24 O5 1.1(8) . .
N4 N3 C24 C21 -177.2(8) . .
C25 O5 C24 N3 0.1(8) . .
C25 O5 C24 C21 178.6(7) . .
C22 C21 C24 N3 -14.4(13) . .
C20 C21 C24 N3 164.6(9) . .
C22 C21 C24 O5 167.4(7) . .
C20 C21 C24 O5 -13.7(11) . .
N3 N4 C25 O5 2.1(8) . .
Ir2 N4 C25 O5 -177.0(4) . .
N3 N4 C25 C30 -179.5(6) . 2_755
Ir2 N4 C25 C30 1.4(9) . 2_755
C24 O5 C25 N4 -1.4(8) . .
C24 O5 C25 C30 -179.6(7) . 2_755
C26 O6 C27 C32 -176.5(7) . .
C26 O6 C27 C28 1.5(11) . .
O6 C27 C28 C29 -179.6(6) . .
C32 C27 C28 C29 -1.7(11) . .
C27 C28 C29 C30 -1.2(10) . .
C27 C28 C29 Ir2 -178.2(5) . .
C29 Ir2 C29 C28 -90.3(6) 2_755 .
N4 Ir2 C29 C28 -10.9(6) . .
N4 Ir2 C29 C28 177.4(6) 2_755 .
Cl3 Ir2 C29 C28 87.8(6) . .
C29 Ir2 C29 C30 92.7(5) 2_755 .
N4 Ir2 C29 C30 172.1(5) . .
N4 Ir2 C29 C30 0.4(5) 2_755 .
Cl3 Ir2 C29 C30 -89.2(5) . .
C28 C29 C30 C31 3.3(10) . .
Ir2 C29 C30 C31 -179.4(6) . .
C28 C29 C30 C25 -177.2(6) . 2_755
Ir2 C29 C30 C25 0.2(8) . 2_755
C29 C30 C31 C32 -2.5(11) . .
C25 C30 C31 C32 178.0(8) 2_755 .
C30 C31 C32 C27 -0.6(12) . .
O6 C27 C32 C31 -179.3(7) . .
C28 C27 C32 C31 2.7(12) . .
